data_7037468
loop_
_publ_author_name
'Paradiso, Veronica'
'Bertolasi, Valerio'
'Costabile, Chiara'
'Grisi, Fabia'

_publ_section_title
;
 Ruthenium olefin metathesis catalysts featuring unsymmetrical
 N-heterocyclic carbenes.
;
_journal_issue 2
_journal_name_full 'Dalton transactions (Cambridge, England : 2003)'
_journal_page_first 561
_journal_page_last 571
_journal_paper_doi 10.1039/c5dt03758a
_journal_volume 45
_journal_year 2015
_chemical_formula_moiety 'C38 H46 Cl N2 Rh'
_chemical_formula_sum 'C38 H46 Cl N2 Rh'
_chemical_formula_weight 669.13
_chemical_name_systematic
;
 ?
;
_space_group_IT_number 19
_symmetry_cell_setting orthorhombic
_symmetry_space_group_name_Hall 'P 2ac 2ab'
_symmetry_space_group_name_H-M 'P 21 21 21'
_atom_sites_solution_hydrogens geom
_atom_sites_solution_primary direct
_atom_sites_solution_secondary difmap
_audit_creation_method SHELXL-97
_audit_update_record
;
2015-11-03 deposited with the CCDC.
2015-11-26 downloaded from the CCDC.
;
_cell_angle_alpha 90.00
_cell_angle_beta 90.00
_cell_angle_gamma 90.00
_cell_formula_units_Z 4
_cell_length_a 15.1213(5)
_cell_length_b 11.1057(3)
_cell_length_c 20.3596(7)
_cell_measurement_reflns_used 14007
_cell_measurement_temperature 295
_cell_measurement_theta_max 27.00
_cell_measurement_theta_min 3.52
_cell_volume 3419.04(19)
_computing_cell_refinement 'Denzo-SMN (Otwinowski & Minor, 1997)'
_computing_data_collection 'COLLECT (Nonius, 1998)'
_computing_data_reduction 'Denzo-SMN (Otwinowski & Minor, 1997)'
_computing_molecular_graphics 'ORTEPIII (Burnett & Johnson, 1996)'
_computing_publication_material 'SHELXL-97 (Sheldrick, 1997), PARST (Nardelli, 1995)'
_computing_structure_refinement 'SHELXL-97 (Sheldrick, 1997)'
_computing_structure_solution 'SIR97 (Altomare et al., 1999)'
_diffrn_ambient_temperature 295
_diffrn_measured_fraction_theta_full 0.982
_diffrn_measured_fraction_theta_max 0.982
_diffrn_measurement_device_type 'Nonius Kappa CCD'
_diffrn_measurement_method '\f scans and \w scans'
_diffrn_radiation_monochromator graphite
_diffrn_radiation_source 'fine-focus sealed tube'
_diffrn_radiation_type MoK\a
_diffrn_radiation_wavelength 0.71073
_diffrn_reflns_av_R_equivalents 0.1111
_diffrn_reflns_av_sigmaI/netI 0.0938
_diffrn_reflns_limit_h_max 19
_diffrn_reflns_limit_h_min -16
_diffrn_reflns_limit_k_max 14
_diffrn_reflns_limit_k_min -14
_diffrn_reflns_limit_l_max 26
_diffrn_reflns_limit_l_min -25
_diffrn_reflns_number 14007
_diffrn_reflns_theta_full 27.00
_diffrn_reflns_theta_max 27.00
_diffrn_reflns_theta_min 3.52
_exptl_absorpt_coefficient_mu 0.605
_exptl_absorpt_correction_T_max 0.935
_exptl_absorpt_correction_T_min 0.850
_exptl_absorpt_correction_type multi-scan
_exptl_absorpt_process_details 'SORTAV (Blessing, Acta Cryst., 1995, A51, 33)'
_exptl_crystal_colour yellow
_exptl_crystal_density_diffrn 1.300
_exptl_crystal_density_method 'not measured'
_exptl_crystal_description prismatic
_exptl_crystal_F_000 1400
_exptl_crystal_size_max 0.38
_exptl_crystal_size_mid 0.26
_exptl_crystal_size_min 0.14
_refine_diff_density_max 2.783
_refine_diff_density_min -1.197
_refine_diff_density_rms 0.129
_refine_ls_abs_structure_details 'Flack H D (1983), Acta Cryst. A39, 876-881'
_refine_ls_abs_structure_Flack -0.02(5)
_refine_ls_extinction_method none
_refine_ls_goodness_of_fit_ref 1.051
_refine_ls_hydrogen_treatment constr
_refine_ls_matrix_type full
_refine_ls_number_parameters 379
_refine_ls_number_reflns 7166
_refine_ls_number_restraints 8
_refine_ls_restrained_S_all 1.051
_refine_ls_R_factor_all 0.0900
_refine_ls_R_factor_gt 0.0724
_refine_ls_shift/su_max 0.001
_refine_ls_shift/su_mean 0.000
_refine_ls_structure_factor_coef Fsqd
_refine_ls_weighting_details 'calc w=1/[\s^2^(Fo^2^)+(0.1199P)^2^+0.0000P] where P=(Fo^2^+2Fc^2^)/3'
_refine_ls_weighting_scheme calc
_refine_ls_wR_factor_gt 0.1686
_refine_ls_wR_factor_ref 0.1807
_reflns_number_gt 5908
_reflns_number_total 7166
_reflns_threshold_expression I>2sigma(I)
_cod_data_source_file c5dt03758a2.cif
_cod_data_source_block 40
_cod_depositor_comments 'Adding full bibliography for 7037467--7037468.cif.'
_cod_original_sg_symbol_H-M 'P 212121'
_cod_database_code 7037468

loop_
_symmetry_equiv_pos_as_xyz
'x, y, z'
'-x+1/2, -y, z+1/2'
'x+1/2, -y+1/2, -z'
'-x, y+1/2, -z+1/2'

loop_
_atom_site_label
_atom_site_type_symbol
_atom_site_fract_x
_atom_site_fract_y
_atom_site_fract_z
_atom_site_U_iso_or_equiv
_atom_site_adp_type
_atom_site_occupancy
_atom_site_symmetry_multiplicity
_atom_site_calc_flag
_atom_site_refinement_flags
_atom_site_disorder_assembly
_atom_site_disorder_group
Rh1 Rh 0.31562(3) 0.76458(4) 0.69716(2) 0.04346(16) Uani 1 1 d . B .
Cl1 Cl 0.35977(15) 0.94015(18) 0.63793(11) 0.0735(5) Uani 1 1 d . . .
C1 C 0.2452(4) 0.7096(5) 0.6197(3) 0.0451(13) Uani 1 1 d . . .
N1 N 0.2745(3) 0.6357(5) 0.5712(2) 0.0437(10) Uani 1 1 d . . .
N2 N 0.1600(3) 0.7358(5) 0.6062(2) 0.0469(11) Uani 1 1 d . . .
C2 C 0.2141(4) 0.6307(6) 0.5142(3) 0.0487(14) Uani 1 1 d . . .
H2 H 0.2066 0.5466 0.5006 0.058 Uiso 1 1 calc R . .
C3 C 0.1268(4) 0.6763(5) 0.5461(3) 0.0441(12) Uani 1 1 d . . .
H3 H 0.0985 0.7357 0.5174 0.053 Uiso 1 1 calc R . .
C4 C 0.3156(5) 0.5922(6) 0.7379(3) 0.0602(15) Uani 1 1 d . B .
H4 H 0.3131 0.5645 0.6949 0.072 Uiso 1 1 calc R . .
C5 C 0.2439(5) 0.6531(7) 0.7607(4) 0.0613(18) Uani 1 1 d . B .
H5 H 0.1964 0.6632 0.7322 0.074 Uiso 1 1 calc R . .
C6 C 0.2356(6) 0.7057(10) 0.8290(4) 0.088(3) Uani 1 1 d D . .
H6A H 0.2289 0.6404 0.8603 0.106 Uiso 1 1 calc R A 1
H6B H 0.1825 0.7545 0.8310 0.106 Uiso 1 1 calc R A 1
C7 C 0.3150(9) 0.7833(13) 0.8496(5) 0.059(3) Uiso 0.50 1 d PD B 1
H7A H 0.2956 0.8432 0.8812 0.071 Uiso 0.50 1 calc PR B 1
H7B H 0.3587 0.7327 0.8710 0.071 Uiso 0.50 1 calc PR B 1
C7' C 0.2846(10) 0.8231(13) 0.8410(8) 0.071(4) Uiso 0.50 1 d PD B 2
H7C H 0.2427 0.8891 0.8394 0.085 Uiso 0.50 1 calc PR B 2
H7D H 0.3102 0.8214 0.8846 0.085 Uiso 0.50 1 calc PR B 2
C8 C 0.3573(6) 0.8462(8) 0.7914(3) 0.073(2) Uani 1 1 d D . .
H8 H 0.3367 0.9192 0.7750 0.087 Uiso 1 1 calc R B 1
C9 C 0.4281(5) 0.7871(8) 0.7651(5) 0.076(2) Uani 1 1 d D B .
H9 H 0.4588 0.8145 0.7285 0.091 Uiso 1 1 calc R C 1
C10 C 0.4513(13) 0.6735(10) 0.8012(10) 0.086(5) Uiso 0.50 1 d PD B 1
H10A H 0.4395 0.6843 0.8477 0.104 Uiso 0.50 1 calc PR B 1
H10B H 0.5140 0.6574 0.7960 0.104 Uiso 0.50 1 calc PR B 1
C10' C 0.4698(8) 0.6624(9) 0.7699(12) 0.078(5) Uiso 0.50 1 d PD B 2
H10C H 0.5083 0.6591 0.8080 0.093 Uiso 0.50 1 calc PR B 2
H10D H 0.5054 0.6473 0.7312 0.093 Uiso 0.50 1 calc PR B 2
C11 C 0.3984(7) 0.5656(9) 0.7759(6) 0.098(3) Uani 1 1 d D . .
H11A H 0.4371 0.5180 0.7481 0.117 Uiso 1 1 calc R B 1
H11B H 0.3826 0.5160 0.8133 0.117 Uiso 1 1 calc R B 1
C12 C 0.3590(4) 0.5761(6) 0.5715(3) 0.0493(14) Uani 1 1 d . . .
C13 C 0.3624(5) 0.4499(6) 0.5725(3) 0.0528(15) Uani 1 1 d . . .
C14 C 0.4471(6) 0.3996(8) 0.5717(4) 0.071(2) Uani 1 1 d . . .
H14 H 0.4523 0.3161 0.5707 0.086 Uiso 1 1 calc R . .
C15 C 0.5222(6) 0.4668(10) 0.5722(5) 0.082(3) Uani 1 1 d . . .
H15 H 0.5774 0.4299 0.5712 0.099 Uiso 1 1 calc R . .
C16 C 0.5154(6) 0.5927(10) 0.5742(5) 0.077(2) Uani 1 1 d . . .
H16 H 0.5661 0.6399 0.5761 0.092 Uiso 1 1 calc R . .
C17 C 0.4347(4) 0.6452(7) 0.5734(3) 0.0581(16) Uani 1 1 d . . .
H17 H 0.4302 0.7287 0.5740 0.070 Uiso 1 1 calc R . .
C18 C 0.2820(5) 0.3714(6) 0.5794(4) 0.0600(17) Uani 1 1 d . . .
H18 H 0.2320 0.4247 0.5889 0.072 Uiso 1 1 calc R . .
C19 C 0.2590(7) 0.3017(9) 0.5170(6) 0.087(3) Uani 1 1 d . . .
H19A H 0.2578 0.3560 0.4803 0.131 Uiso 1 1 calc R . .
H19B H 0.2020 0.2647 0.5219 0.131 Uiso 1 1 calc R . .
H19C H 0.3028 0.2406 0.5095 0.131 Uiso 1 1 calc R . .
C20 C 0.2903(8) 0.2826(8) 0.6383(5) 0.088(3) Uani 1 1 d . . .
H20A H 0.3349 0.2235 0.6287 0.132 Uiso 1 1 calc R . .
H20B H 0.2346 0.2431 0.6453 0.132 Uiso 1 1 calc R . .
H20C H 0.3066 0.3263 0.6771 0.132 Uiso 1 1 calc R . .
C21 C 0.1130(4) 0.8375(6) 0.6386(3) 0.0514(14) Uani 1 1 d . . .
H21 H 0.1437 0.8541 0.6800 0.062 Uiso 1 1 calc R . .
C22 C 0.1192(6) 0.9521(7) 0.5962(5) 0.070(2) Uani 1 1 d . . .
H22A H 0.1807 0.9722 0.5886 0.084 Uiso 1 1 calc R . .
H22B H 0.0913 0.9381 0.5539 0.084 Uiso 1 1 calc R . .
C23 C 0.0732(7) 1.0558(8) 0.6312(6) 0.093(3) Uani 1 1 d . . .
H23A H 0.1046 1.0738 0.6716 0.111 Uiso 1 1 calc R . .
H23B H 0.0753 1.1269 0.6036 0.111 Uiso 1 1 calc R . .
C24 C -0.0201(7) 1.0275(9) 0.6469(7) 0.103(3) Uani 1 1 d . . .
H24A H -0.0530 1.0158 0.6065 0.123 Uiso 1 1 calc R . .
H24B H -0.0465 1.0945 0.6703 0.123 Uiso 1 1 calc R . .
C25 C -0.0260(7) 0.9166(11) 0.6879(7) 0.102(3) Uani 1 1 d . . .
H25A H -0.0877 0.8975 0.6956 0.122 Uiso 1 1 calc R . .
H25B H 0.0016 0.9316 0.7301 0.122 Uiso 1 1 calc R . .
C26 C 0.0192(5) 0.8089(8) 0.6551(5) 0.075(2) Uani 1 1 d . . .
H26A H 0.0173 0.7401 0.6844 0.091 Uiso 1 1 calc R . .
H26B H -0.0125 0.7878 0.6153 0.091 Uiso 1 1 calc R . .
C27 C 0.2437(4) 0.7041(6) 0.4564(3) 0.0549(15) Uani 1 1 d . . .
C28 C 0.2209(8) 0.6643(10) 0.3940(4) 0.089(3) Uani 1 1 d . . .
H28 H 0.1933 0.5900 0.3888 0.106 Uiso 1 1 calc R . .
C29 C 0.2390(8) 0.7348(15) 0.3391(5) 0.112(4) Uani 1 1 d . . .
H29 H 0.2231 0.7074 0.2975 0.135 Uiso 1 1 calc R . .
C30 C 0.2786(8) 0.8407(13) 0.3455(5) 0.107(4) Uani 1 1 d . . .
H30 H 0.2891 0.8881 0.3086 0.128 Uiso 1 1 calc R . .
C31 C 0.3038(6) 0.8798(10) 0.4055(5) 0.092(3) Uani 1 1 d . . .
H31 H 0.3342 0.9524 0.4090 0.111 Uiso 1 1 calc R . .
C32 C 0.2853(5) 0.8136(8) 0.4629(4) 0.070(2) Uani 1 1 d . . .
H32 H 0.3007 0.8432 0.5041 0.084 Uiso 1 1 calc R . .
C33 C 0.0652(4) 0.5729(6) 0.5578(3) 0.0483(13) Uani 1 1 d . . .
C34 C 0.0134(5) 0.5333(6) 0.5046(4) 0.0576(16) Uani 1 1 d . . .
H34 H 0.0109 0.5785 0.4662 0.069 Uiso 1 1 calc R . .
C35 C -0.0344(6) 0.4263(7) 0.5096(5) 0.071(2) Uani 1 1 d . . .
H35 H -0.0677 0.3996 0.4740 0.085 Uiso 1 1 calc R . .
C36 C -0.0328(5) 0.3592(7) 0.5670(4) 0.072(2) Uani 1 1 d . . .
H36 H -0.0655 0.2886 0.5704 0.086 Uiso 1 1 calc R . .
C37 C 0.0173(5) 0.3983(7) 0.6184(4) 0.0651(18) Uani 1 1 d . . .
H37 H 0.0189 0.3529 0.6567 0.078 Uiso 1 1 calc R . .
C38 C 0.0658(5) 0.5035(6) 0.6151(3) 0.0545(14) Uani 1 1 d . . .
H38 H 0.0990 0.5282 0.6511 0.065 Uiso 1 1 calc R . .

loop_
_atom_site_aniso_label
_atom_site_aniso_U_11
_atom_site_aniso_U_22
_atom_site_aniso_U_33
_atom_site_aniso_U_23
_atom_site_aniso_U_13
_atom_site_aniso_U_12
Rh1 0.0474(2) 0.0423(2) 0.0407(2) -0.00035(17) -0.00356(18) -0.00613(16)
Cl1 0.0944(13) 0.0553(10) 0.0709(12) 0.0127(9) -0.0014(10) -0.0209(9)
C1 0.051(3) 0.032(3) 0.053(3) 0.009(2) 0.008(3) -0.001(2)
N1 0.051(3) 0.042(3) 0.037(2) 0.000(2) -0.004(2) 0.001(2)
N2 0.047(2) 0.047(3) 0.048(2) -0.010(2) -0.0070(18) 0.007(2)
C2 0.057(3) 0.043(3) 0.046(3) -0.004(3) -0.009(3) 0.001(2)
C3 0.050(3) 0.042(3) 0.040(3) -0.001(2) -0.010(2) 0.001(2)
C4 0.072(4) 0.059(4) 0.049(3) 0.010(3) -0.002(4) -0.007(4)
C5 0.065(4) 0.067(5) 0.052(4) 0.001(3) -0.007(3) -0.020(3)
C6 0.099(6) 0.115(8) 0.051(4) -0.019(5) 0.022(4) -0.043(6)
C8 0.102(6) 0.064(4) 0.052(4) -0.003(3) -0.008(4) -0.034(4)
C9 0.063(4) 0.091(6) 0.074(5) 0.017(4) -0.016(4) -0.017(4)
C11 0.102(7) 0.082(6) 0.108(8) 0.035(6) -0.026(6) 0.009(5)
C12 0.054(3) 0.058(4) 0.036(3) 0.005(3) -0.001(3) 0.014(3)
C13 0.066(4) 0.057(4) 0.035(3) 0.001(3) 0.005(3) 0.016(3)
C14 0.078(5) 0.070(5) 0.065(4) 0.013(4) 0.004(4) 0.033(4)
C15 0.061(4) 0.115(8) 0.071(5) 0.022(5) 0.006(4) 0.033(5)
C16 0.064(4) 0.098(7) 0.068(5) 0.014(4) 0.006(4) -0.002(4)
C17 0.044(3) 0.075(4) 0.055(4) 0.016(3) 0.001(3) -0.002(3)
C18 0.080(4) 0.046(4) 0.054(4) -0.008(3) -0.002(3) 0.009(3)
C19 0.108(6) 0.073(6) 0.081(6) -0.030(5) -0.013(5) 0.011(5)
C20 0.130(7) 0.056(4) 0.078(6) 0.018(4) -0.014(5) -0.009(5)
C21 0.051(3) 0.052(4) 0.051(3) -0.011(3) -0.001(3) 0.009(3)
C22 0.083(5) 0.047(4) 0.079(5) 0.001(4) 0.003(4) 0.014(3)
C23 0.107(7) 0.050(4) 0.122(8) -0.011(5) 0.007(6) 0.023(4)
C24 0.095(6) 0.075(6) 0.138(10) -0.022(6) -0.008(6) 0.043(5)
C25 0.080(5) 0.105(7) 0.120(9) -0.036(7) 0.030(6) 0.015(5)
C26 0.058(4) 0.074(5) 0.094(6) -0.004(4) 0.013(4) 0.000(3)
C27 0.059(3) 0.058(4) 0.047(3) 0.003(3) -0.002(3) 0.003(3)
C28 0.130(8) 0.091(7) 0.046(4) -0.004(4) -0.008(4) -0.012(5)
C29 0.135(9) 0.154(12) 0.048(5) 0.008(7) 0.001(5) -0.019(9)
C30 0.124(8) 0.140(11) 0.056(5) 0.045(6) 0.000(5) -0.011(7)
C31 0.087(6) 0.094(6) 0.097(7) 0.049(6) 0.004(6) -0.010(5)
C32 0.077(4) 0.076(5) 0.057(4) 0.018(4) -0.016(3) -0.003(4)
C33 0.054(3) 0.041(3) 0.050(3) -0.006(3) -0.005(3) 0.000(2)
C34 0.064(4) 0.053(4) 0.056(4) -0.003(3) -0.020(3) -0.007(3)
C35 0.076(4) 0.054(4) 0.083(5) -0.008(4) -0.019(4) -0.011(3)
C36 0.078(5) 0.047(4) 0.090(6) -0.005(4) -0.008(4) -0.019(3)
C37 0.080(5) 0.050(4) 0.066(4) 0.011(3) -0.005(4) -0.011(3)
C38 0.057(3) 0.054(4) 0.052(3) -0.005(3) -0.008(3) -0.002(3)

loop_
_atom_type_symbol
_atom_type_description
_atom_type_scat_dispersion_real
_atom_type_scat_dispersion_imag
_atom_type_scat_source
Rh Rh -1.1178 0.9187 'International Tables Vol C Tables 4.2.6.8 and 6.1.1.4'
C C 0.0033 0.0016 'International Tables Vol C Tables 4.2.6.8 and 6.1.1.4'
H H 0.0000 0.0000 'International Tables Vol C Tables 4.2.6.8 and 6.1.1.4'
Cl Cl 0.1484 0.1585 'International Tables Vol C Tables 4.2.6.8 and 6.1.1.4'
N N 0.0061 0.0033 'International Tables Vol C Tables 4.2.6.8 and 6.1.1.4'

loop_
_geom_angle_atom_site_label_1
_geom_angle_atom_site_label_2
_geom_angle_atom_site_label_3
_geom_angle
C1 Rh1 C4 91.9(3)
C1 Rh1 C5 91.8(3)
C4 Rh1 C5 38.0(3)
C1 Rh1 C9 160.1(3)
C4 Rh1 C9 81.6(3)
C5 Rh1 C9 94.5(3)
C1 Rh1 C8 163.9(3)
C4 Rh1 C8 91.8(3)
C5 Rh1 C8 81.6(3)
C9 Rh1 C8 36.0(3)
C1 Rh1 Cl1 90.01(17)
C4 Rh1 Cl1 161.8(2)
C5 Rh1 Cl1 160.0(2)
C9 Rh1 Cl1 90.5(2)
C8 Rh1 Cl1 91.34(19)
N2 C1 N1 107.1(5)
N2 C1 Rh1 127.2(4)
N1 C1 Rh1 125.7(4)
C1 N1 C12 124.4(5)
C1 N1 C2 113.1(5)
C12 N1 C2 122.3(5)
C1 N2 C3 113.4(5)
C1 N2 C21 122.0(5)
C3 N2 C21 122.9(5)
N1 C2 C27 114.3(5)
N1 C2 C3 100.6(5)
C27 C2 C3 113.8(5)
N1 C2 H2 109.3
C27 C2 H2 109.3
C3 C2 H2 109.3
N2 C3 C33 115.1(5)
N2 C3 C2 101.7(4)
C33 C3 C2 110.1(5)
N2 C3 H3 109.9
C33 C3 H3 109.9
C2 C3 H3 109.9
C5 C4 C11 126.0(8)
C5 C4 Rh1 71.3(4)
C11 C4 Rh1 112.7(5)
C5 C4 H4 117.0
C11 C4 H4 117.0
Rh1 C4 H4 85.9
C4 C5 C6 124.9(8)
C4 C5 Rh1 70.7(4)
C6 C5 Rh1 112.5(5)
C4 C5 H5 117.6
C6 C5 H5 117.6
Rh1 C5 H5 86.7
C5 C6 C7' 115.9(8)
C5 C6 C7 113.8(7)
C7' C6 C7 25.0(7)
C5 C6 H6A 108.8
C7' C6 H6A 126.0
C7 C6 H6A 108.8
C5 C6 H6B 108.8
C7' C6 H6B 85.3
C7 C6 H6B 108.8
H6A C6 H6B 107.7
C8 C7 C6 112.0(8)
C8 C7 H7A 109.2
C6 C7 H7A 109.2
C8 C7 H7B 109.2
C6 C7 H7B 109.2
H7A C7 H7B 107.9
C8 C7' C6 113.2(8)
C8 C7' H7C 108.9
C6 C7' H7C 108.9
C8 C7' H7D 108.9
C6 C7' H7D 108.9
H7C C7' H7D 107.8
C9 C8 C7' 138.5(10)
C9 C8 C7 114.6(10)
C7' C8 C7 25.2(7)
C9 C8 Rh1 71.7(5)
C7' C8 Rh1 107.5(7)
C7 C8 Rh1 111.6(5)
C9 C8 H8 122.7
C7' C8 H8 98.3
C7 C8 H8 122.7
Rh1 C8 H8 87.1
C8 C9 C10 113.3(12)
C8 C9 C10' 137.4(9)
C10 C9 C10' 27.0(10)
C8 C9 Rh1 72.3(4)
C10 C9 Rh1 113.0(7)
C10' C9 Rh1 104.8(8)
C8 C9 H9 123.4
C10 C9 H9 123.4
C10' C9 H9 98.1
Rh1 C9 H9 85.4
C9 C10 C11 111.8(9)
C9 C10 H10A 109.3
C11 C10 H10A 109.3
C9 C10 H10B 109.3
C11 C10 H10B 109.3
H10A C10 H10B 107.9
C9 C10' C11 110.6(9)
C9 C10' H10C 109.5
C11 C10' H10C 109.5
C9 C10' H10D 109.5
C11 C10' H10D 109.5
H10C C10' H10D 108.1
C4 C11 C10' 114.2(9)
C4 C11 C10 117.1(9)
C10' C11 C10 26.7(10)
C4 C11 H11A 108.0
C10' C11 H11A 85.0
C10 C11 H11A 108.0
C4 C11 H11B 108.0
C10' C11 H11B 129.5
C10 C11 H11B 108.0
H11A C11 H11B 107.3
C17 C12 C13 121.7(6)
C17 C12 N1 118.7(6)
C13 C12 N1 119.5(6)
C14 C13 C12 115.6(7)
C14 C13 C18 120.7(7)
C12 C13 C18 123.5(6)
C15 C14 C13 123.1(8)
C15 C14 H14 118.4
C13 C14 H14 118.4
C14 C15 C16 119.1(7)
C14 C15 H15 120.5
C16 C15 H15 120.5
C17 C16 C15 119.8(8)
C17 C16 H16 120.1
C15 C16 H16 120.1
C16 C17 C12 120.6(8)
C16 C17 H17 119.7
C12 C17 H17 119.7
C13 C18 C19 113.5(7)
C13 C18 C20 112.0(7)
C19 C18 C20 109.7(7)
C13 C18 H18 107.1
C19 C18 H18 107.1
C20 C18 H18 107.1
C18 C19 H19A 109.5
C18 C19 H19B 109.5
H19A C19 H19B 109.5
C18 C19 H19C 109.5
H19A C19 H19C 109.5
H19B C19 H19C 109.5
C18 C20 H20A 109.5
C18 C20 H20B 109.5
H20A C20 H20B 109.5
C18 C20 H20C 109.5
H20A C20 H20C 109.5
H20B C20 H20C 109.5
N2 C21 C26 113.1(6)
N2 C21 C22 110.4(6)
C26 C21 C22 111.1(6)
N2 C21 H21 107.3
C26 C21 H21 107.3
C22 C21 H21 107.3
C23 C22 C21 109.5(8)
C23 C22 H22A 109.8
C21 C22 H22A 109.8
C23 C22 H22B 109.8
C21 C22 H22B 109.8
H22A C22 H22B 108.2
C24 C23 C22 112.0(8)
C24 C23 H23A 109.2
C22 C23 H23A 109.2
C24 C23 H23B 109.2
C22 C23 H23B 109.2
H23A C23 H23B 107.9
C23 C24 C25 110.7(8)
C23 C24 H24A 109.5
C25 C24 H24A 109.5
C23 C24 H24B 109.5
C25 C24 H24B 109.5
H24A C24 H24B 108.1
C24 C25 C26 112.0(10)
C24 C25 H25A 109.2
C26 C25 H25A 109.2
C24 C25 H25B 109.2
C26 C25 H25B 109.2
H25A C25 H25B 107.9
C21 C26 C25 110.9(8)
C21 C26 H26A 109.5
C25 C26 H26A 109.5
C21 C26 H26B 109.5
C25 C26 H26B 109.5
H26A C26 H26B 108.1
C32 C27 C28 118.8(8)
C32 C27 C2 122.8(6)
C28 C27 C2 118.1(7)
C27 C28 C29 120.5(10)
C27 C28 H28 119.8
C29 C28 H28 119.8
C30 C29 C28 120.6(10)
C30 C29 H29 119.7
C28 C29 H29 119.7
C29 C30 C31 120.1(9)
C29 C30 H30 120.0
C31 C30 H30 120.0
C30 C31 C32 121.8(10)
C30 C31 H31 119.1
C32 C31 H31 119.1
C27 C32 C31 118.2(9)
C27 C32 H32 120.9
C31 C32 H32 120.9
C38 C33 C34 118.2(6)
C38 C33 C3 123.4(6)
C34 C33 C3 117.7(6)
C35 C34 C33 120.0(7)
C35 C34 H34 120.0
C33 C34 H34 120.0
C36 C35 C34 120.7(7)
C36 C35 H35 119.7
C34 C35 H35 119.7
C37 C36 C35 119.0(7)
C37 C36 H36 120.5
C35 C36 H36 120.5
C36 C37 C38 121.9(7)
C36 C37 H37 119.1
C38 C37 H37 119.1
C37 C38 C33 120.2(6)
C37 C38 H38 119.9
C33 C38 H38 119.9

loop_
_geom_bond_atom_site_label_1
_geom_bond_atom_site_label_2
_geom_bond_distance
Rh1 C1 1.998(7)
Rh1 C4 2.086(7)
Rh1 C5 2.093(7)
Rh1 C9 2.206(7)
Rh1 C8 2.214(7)
Rh1 Cl1 2.3877(19)
C1 N2 1.348(7)
C1 N1 1.358(8)
N1 C12 1.439(8)
N1 C2 1.479(8)
N2 C3 1.478(7)
N2 C21 1.488(8)
C2 C27 1.499(10)
C2 C3 1.556(9)
C2 H2 0.9800
C3 C33 1.497(8)
C3 H3 0.9800
C4 C5 1.360(11)
C4 C11 1.501(12)
C4 H4 0.9300
C5 C6 1.514(11)
C5 H5 0.9300
C6 C7' 1.519(9)
C6 C7 1.536(9)
C6 H6A 0.9700
C6 H6B 0.9700
C7 C8 1.518(9)
C7 H7A 0.9700
C7 H7B 0.9700
C7' C8 1.514(9)
C7' H7C 0.9700
C7' H7D 0.9700
C8 C9 1.365(13)
C8 H8 0.9300
C9 C10 1.502(9)
C9 C10' 1.525(9)
C9 H9 0.9300
C10 C11 1.529(9)
C10 H10A 0.9700
C10 H10B 0.9700
C10' C11 1.528(9)
C10' H10C 0.9700
C10' H10D 0.9700
C11 H11A 0.9700
C11 H11B 0.9700
C12 C17 1.378(10)
C12 C13 1.403(10)
C13 C14 1.398(10)
C13 C18 1.502(11)
C14 C15 1.360(14)
C14 H14 0.9300
C15 C16 1.402(15)
C15 H15 0.9300
C16 C17 1.352(11)
C16 H16 0.9300
C17 H17 0.9300
C18 C19 1.529(11)
C18 C20 1.557(11)
C18 H18 0.9800
C19 H19A 0.9600
C19 H19B 0.9600
C19 H19C 0.9600
C20 H20A 0.9600
C20 H20B 0.9600
C20 H20C 0.9600
C21 C26 1.492(10)
C21 C22 1.540(11)
C21 H21 0.9800
C22 C23 1.524(12)
C22 H22A 0.9700
C22 H22B 0.9700
C23 C24 1.481(16)
C23 H23A 0.9700
C23 H23B 0.9700
C24 C25 1.490(18)
C24 H24A 0.9700
C24 H24B 0.9700
C25 C26 1.531(13)
C25 H25A 0.9700
C25 H25B 0.9700
C26 H26A 0.9700
C26 H26B 0.9700
C27 C32 1.376(11)
C27 C28 1.390(11)
C28 C29 1.392(15)
C28 H28 0.9300
C29 C30 1.327(18)
C29 H29 0.9300
C30 C31 1.351(17)
C30 H30 0.9300
C31 C32 1.410(11)
C31 H31 0.9300
C32 H32 0.9300
C33 C38 1.399(10)
C33 C34 1.407(9)
C34 C35 1.394(11)
C34 H34 0.9300
C35 C36 1.386(13)
C35 H35 0.9300
C36 C37 1.363(12)
C36 H36 0.9300
C37 C38 1.380(10)
C37 H37 0.9300
C38 H38 0.9300
